data_1520252
loop_
_publ_author_name
'Coles, Susanne L.'
'Threlfall, Terry L.'
'Hursthouse, Michael B.'

_publ_section_title
;
 N-(4-tert-butylphenyl)acetamide
;
_journal_name_full 'Crystal Structure Report Archive'
_journal_page_first 1385
_journal_year 2008
_chemical_formula_sum 'C12 H17 N O'
_chemical_formula_weight 191.27
_chemical_name_systematic
;
N-(4-tert-butylphenyl)acetamide
;
_space_group_IT_number 14
_symmetry_cell_setting monoclinic
_symmetry_space_group_name_Hall '-P 2ybc'
_symmetry_space_group_name_H-M 'P 1 21/c 1'
_atom_sites_solution_hydrogens geom
_atom_sites_solution_primary direct
_atom_sites_solution_secondary difmap
_cell_angle_alpha 90.00
_cell_angle_beta 97.315(2)
_cell_angle_gamma 90.00
_cell_formula_units_Z 4
_cell_length_a 16.4165(6)
_cell_length_b 9.6159(3)
_cell_length_c 7.1985(3)
_cell_measurement_reflns_used 12443
_cell_measurement_temperature 120(2)
_cell_measurement_theta_max 27.48
_cell_measurement_theta_min 2.91
_cell_volume 1127.10(7)
_computing_cell_refinement 'DENZO (Otwinowski & Minor, 1997) & COLLECT (Hooft, R.W.W., 1998)'
_computing_data_collection 'COLLECT (Hooft, R.W.W., 1998)'
_computing_data_reduction 'DENZO (Otwinowski & Minor, 1997) & COLLECT (Hooft, R.W.W., 1998)'
_computing_structure_refinement 'SHELXL-97 (Sheldrick, 1997)'
_computing_structure_solution 'SHELXS-97 (Sheldrick, 1997)'
_diffrn_ambient_temperature 120(2)
_diffrn_measured_fraction_theta_full 0.995
_diffrn_measured_fraction_theta_max 0.995
_diffrn_measurement_device_type 'Bruker-Nonius APEX II CCD camera on \k-goniostat'
_diffrn_measurement_method '\f & \w scans'
_diffrn_radiation_monochromator '10cm confocal mirrors'
_diffrn_radiation_source 'Bruker-Nonius FR591 rotating anode'
_diffrn_radiation_type MoK\a
_diffrn_radiation_wavelength 0.71073
_diffrn_reflns_av_R_equivalents 0.0498
_diffrn_reflns_av_sigmaI/netI 0.0464
_diffrn_reflns_limit_h_max 21
_diffrn_reflns_limit_h_min -21
_diffrn_reflns_limit_k_max 12
_diffrn_reflns_limit_k_min -12
_diffrn_reflns_limit_l_max 9
_diffrn_reflns_limit_l_min -9
_diffrn_reflns_number 12170
_diffrn_reflns_theta_full 27.50
_diffrn_reflns_theta_max 27.50
_diffrn_reflns_theta_min 3.28
_exptl_absorpt_coefficient_mu 0.071
_exptl_absorpt_correction_T_max 0.9986
_exptl_absorpt_correction_T_min 0.9887
_exptl_absorpt_correction_type multi-scan
_exptl_absorpt_process_details 'SADABS 2007/2 (Sheldrick, G.M., 2007)'
_exptl_crystal_colour colourless
_exptl_crystal_density_diffrn 1.127
_exptl_crystal_density_method 'not measured'
_exptl_crystal_description 'cut plate'
_exptl_crystal_F_000 416
_exptl_crystal_size_max 0.16
_exptl_crystal_size_mid 0.12
_exptl_crystal_size_min 0.02
_refine_diff_density_max 0.367
_refine_diff_density_min -0.321
_refine_diff_density_rms 0.055
_refine_ls_extinction_method none
_refine_ls_goodness_of_fit_ref 1.072
_refine_ls_hydrogen_treatment mixed
_refine_ls_matrix_type full
_refine_ls_number_parameters 135
_refine_ls_number_reflns 2593
_refine_ls_number_restraints 1
_refine_ls_restrained_S_all 1.072
_refine_ls_R_factor_all 0.0956
_refine_ls_R_factor_gt 0.0663
_refine_ls_shift/su_max 0.000
_refine_ls_shift/su_mean 0.000
_refine_ls_structure_factor_coef Fsqd
_refine_ls_weighting_details 'calc w=1/[\s^2^(Fo^2^)+(0.0324P)^2^+1.3582P] where P=(Fo^2^+2Fc^2^)/3'
_refine_ls_weighting_scheme calc
_refine_ls_wR_factor_gt 0.1326
_refine_ls_wR_factor_ref 0.1512
_reflns_number_gt 1962
_reflns_number_total 2593
_reflns_threshold_expression >2sigma(I)
_cod_data_source_file eCrystal-1385.cif
_cod_data_source_block 2008lsh002
_cod_depositor_comments
;
Citation :
Coles (nee Huth), Susanne L. and Threlfall, Terry L. and 
Hursthouse, Michael B. (2008) 
University of Southampton, Crystal Structure Report Archive. 
(doi:10.5258/ecrystals/1385)

More at:
http://ecrystals.chem.soton.ac.uk/1385/

The following automatic conversions were performed:

'_symmetry_cell_setting' value 'Monoclinic' changed to 'monoclinic'
according to the built-in table from CIF Core dictionary named
'cif_core.dic' version 2.4.1 from 2010-06-29.

Automatic conversion script
Id: cif_fix_values 3392 2015-05-12 13:50:21Z andrius 
;
_cod_original_sg_symbol_H-M P21/c
_cod_database_code 1520252

loop_
_symmetry_equiv_pos_as_xyz
'x, y, z'
'-x, y+1/2, -z+1/2'
'-x, -y, -z'
'x, -y-1/2, z-1/2'

loop_
_atom_site_label
_atom_site_type_symbol
_atom_site_fract_x
_atom_site_fract_y
_atom_site_fract_z
_atom_site_U_iso_or_equiv
_atom_site_adp_type
_atom_site_occupancy
_atom_site_symmetry_multiplicity
_atom_site_calc_flag
_atom_site_refinement_flags
_atom_site_disorder_assembly
_atom_site_disorder_group
C1 C 0.37390(12) 0.0797(2) 0.0986(3) 0.0217(4) Uani 1 1 d . . .
C2 C 0.34030(12) 0.1783(2) -0.0304(3) 0.0222(4) Uani 1 1 d . . .
H2 H 0.3698 0.2613 -0.0477 0.027 Uiso 1 1 calc R . .
C3 C 0.26452(12) 0.1569(2) -0.1337(3) 0.0243(4) Uani 1 1 d . . .
H3 H 0.2427 0.2259 -0.2205 0.029 Uiso 1 1 calc R . .
C4 C 0.21914(12) 0.0355(2) -0.1133(3) 0.0248(4) Uani 1 1 d . . .
C5 C 0.25260(13) -0.0595(2) 0.0203(3) 0.0267(5) Uani 1 1 d . . .
H5 H 0.2224 -0.1413 0.0405 0.032 Uiso 1 1 calc R . .
C6 C 0.32904(12) -0.0392(2) 0.1262(3) 0.0252(4) Uani 1 1 d . . .
H6 H 0.3502 -0.1063 0.2164 0.030 Uiso 1 1 calc R . .
C7 C 0.50947(12) 0.0154(2) 0.2716(3) 0.0220(4) Uani 1 1 d . . .
C8 C 0.59165(12) 0.0770(2) 0.3430(3) 0.0255(5) Uani 1 1 d . . .
H8A H 0.6203 0.0159 0.4389 0.038 Uiso 1 1 calc R . .
H8B H 0.5838 0.1687 0.3975 0.038 Uiso 1 1 calc R . .
H8C H 0.6245 0.0867 0.2391 0.038 Uiso 1 1 calc R . .
C9 C 0.13850(13) 0.0113(2) -0.2410(3) 0.0323(5) Uani 1 1 d . . .
C10 C 0.15754(16) 0.0028(3) -0.4455(4) 0.0452(7) Uani 1 1 d . . .
H10A H 0.1064 -0.0115 -0.5294 0.068 Uiso 1 1 calc R . .
H10B H 0.1949 -0.0751 -0.4581 0.068 Uiso 1 1 calc R . .
H10C H 0.1834 0.0897 -0.4787 0.068 Uiso 1 1 calc R . .
C11 C 0.08009(16) 0.1327(3) -0.2254(5) 0.0527(8) Uani 1 1 d . . .
H11A H 0.0674 0.1395 -0.0963 0.079 Uiso 1 1 calc R . .
H11B H 0.0293 0.1174 -0.3102 0.079 Uiso 1 1 calc R . .
H11C H 0.1061 0.2191 -0.2596 0.079 Uiso 1 1 calc R . .
C12 C 0.09650(16) -0.1243(3) -0.1979(4) 0.0498(7) Uani 1 1 d . . .
H12A H 0.0825 -0.1214 -0.0696 0.075 Uiso 1 1 calc R . .
H12B H 0.1337 -0.2025 -0.2106 0.075 Uiso 1 1 calc R . .
H12C H 0.0463 -0.1363 -0.2859 0.075 Uiso 1 1 calc R . .
N1 N 0.45308(10) 0.10804(17) 0.1945(2) 0.0210(4) Uani 1 1 d D . .
O1 O 0.49532(9) -0.10990(15) 0.2804(2) 0.0293(4) Uani 1 1 d . . .
H1N H 0.4688(13) 0.1944(18) 0.189(3) 0.024(6) Uiso 1 1 d D . .

loop_
_atom_site_aniso_label
_atom_site_aniso_U_11
_atom_site_aniso_U_22
_atom_site_aniso_U_33
_atom_site_aniso_U_23
_atom_site_aniso_U_13
_atom_site_aniso_U_12
C1 0.0221(9) 0.0213(10) 0.0213(10) -0.0018(8) 0.0019(8) 0.0002(8)
C2 0.0242(10) 0.0183(9) 0.0243(10) -0.0011(8) 0.0037(8) -0.0019(8)
C3 0.0248(10) 0.0217(10) 0.0259(11) 0.0013(8) 0.0018(8) 0.0018(8)
C4 0.0226(10) 0.0252(10) 0.0260(11) -0.0018(8) 0.0014(8) -0.0016(9)
C5 0.0252(10) 0.0219(10) 0.0327(12) 0.0028(9) 0.0030(9) -0.0060(9)
C6 0.0262(10) 0.0228(10) 0.0264(11) 0.0041(9) 0.0024(8) -0.0007(9)
C7 0.0233(10) 0.0212(10) 0.0220(10) -0.0017(8) 0.0047(8) 0.0027(8)
C8 0.0236(10) 0.0256(11) 0.0271(11) -0.0013(9) 0.0016(8) 0.0003(8)
C9 0.0237(10) 0.0300(12) 0.0408(13) -0.0002(10) -0.0052(9) -0.0044(9)
C10 0.0427(14) 0.0481(15) 0.0409(14) -0.0022(12) -0.0093(11) -0.0087(13)
C11 0.0290(12) 0.0492(17) 0.075(2) -0.0104(15) -0.0123(13) 0.0064(12)
C12 0.0335(13) 0.0517(17) 0.0602(18) 0.0081(14) -0.0100(12) -0.0134(12)
N1 0.0214(8) 0.0160(8) 0.0249(9) 0.0003(7) -0.0004(7) -0.0004(7)
O1 0.0280(8) 0.0185(7) 0.0411(9) 0.0031(6) 0.0032(7) 0.0025(6)

loop_
_atom_type_symbol
_atom_type_description
_atom_type_scat_dispersion_real
_atom_type_scat_dispersion_imag
_atom_type_scat_source
C C 0.0033 0.0016 'International Tables Vol C Tables 4.2.6.8 and 6.1.1.4'
H H 0.0000 0.0000 'International Tables Vol C Tables 4.2.6.8 and 6.1.1.4'
N N 0.0061 0.0033 'International Tables Vol C Tables 4.2.6.8 and 6.1.1.4'
O O 0.0106 0.0060 'International Tables Vol C Tables 4.2.6.8 and 6.1.1.4'

loop_
_geom_angle_atom_site_label_1
_geom_angle_atom_site_label_2
_geom_angle_atom_site_label_3
_geom_angle
_geom_angle_site_symmetry_1
_geom_angle_site_symmetry_3
C6 C1 C2 118.97(18) . .
C6 C1 N1 123.96(18) . .
C2 C1 N1 117.07(18) . .
C3 C2 C1 120.76(19) . .
C3 C2 H2 119.6 . .
C1 C2 H2 119.6 . .
C2 C3 C4 121.45(19) . .
C2 C3 H3 119.3 . .
C4 C3 H3 119.3 . .
C5 C4 C3 116.86(18) . .
C5 C4 C9 123.48(19) . .
C3 C4 C9 119.62(19) . .
C4 C5 C6 122.32(19) . .
C4 C5 H5 118.8 . .
C6 C5 H5 118.8 . .
C1 C6 C5 119.58(19) . .
C1 C6 H6 120.2 . .
C5 C6 H6 120.2 . .
O1 C7 N1 122.85(19) . .
O1 C7 C8 122.38(18) . .
N1 C7 C8 114.76(17) . .
C7 C8 H8A 109.5 . .
C7 C8 H8B 109.5 . .
H8A C8 H8B 109.5 . .
C7 C8 H8C 109.5 . .
H8A C8 H8C 109.5 . .
H8B C8 H8C 109.5 . .
C11 C9 C12 109.6(2) . .
C11 C9 C4 110.10(19) . .
C12 C9 C4 112.76(19) . .
C11 C9 C10 108.4(2) . .
C12 C9 C10 107.4(2) . .
C4 C9 C10 108.41(18) . .
C9 C10 H10A 109.5 . .
C9 C10 H10B 109.5 . .
H10A C10 H10B 109.5 . .
C9 C10 H10C 109.5 . .
H10A C10 H10C 109.5 . .
H10B C10 H10C 109.5 . .
C9 C11 H11A 109.5 . .
C9 C11 H11B 109.5 . .
H11A C11 H11B 109.5 . .
C9 C11 H11C 109.5 . .
H11A C11 H11C 109.5 . .
H11B C11 H11C 109.5 . .
C9 C12 H12A 109.5 . .
C9 C12 H12B 109.5 . .
H12A C12 H12B 109.5 . .
C9 C12 H12C 109.5 . .
H12A C12 H12C 109.5 . .
H12B C12 H12C 109.5 . .
C7 N1 C1 127.62(17) . .
C7 N1 H1N 117.1(15) . .
C1 N1 H1N 114.7(15) . .

loop_
_geom_bond_atom_site_label_1
_geom_bond_atom_site_label_2
_geom_bond_distance
_geom_bond_site_symmetry_2
C1 C6 1.388(3) .
C1 C2 1.391(3) .
C1 N1 1.419(2) .
C2 C3 1.381(3) .
C2 H2 0.9500 .
C3 C4 1.402(3) .
C3 H3 0.9500 .
C4 C5 1.388(3) .
C4 C9 1.530(3) .
C5 C6 1.396(3) .
C5 H5 0.9500 .
C6 H6 0.9500 .
C7 O1 1.231(2) .
C7 N1 1.352(3) .
C7 C8 1.503(3) .
C8 H8A 0.9800 .
C8 H8B 0.9800 .
C8 H8C 0.9800 .
C9 C11 1.524(3) .
C9 C12 1.526(3) .
C9 C10 1.546(4) .
C10 H10A 0.9800 .
C10 H10B 0.9800 .
C10 H10C 0.9800 .
C11 H11A 0.9800 .
C11 H11B 0.9800 .
C11 H11C 0.9800 .
C12 H12A 0.9800 .
C12 H12B 0.9800 .
C12 H12C 0.9800 .
N1 H1N 0.872(16) .

loop_
_geom_hbond_atom_site_label_D
_geom_hbond_atom_site_label_H
_geom_hbond_atom_site_label_A
_geom_hbond_distance_DH
_geom_hbond_distance_HA
_geom_hbond_distance_DA
_geom_hbond_angle_DHA
_geom_hbond_site_symmetry_A
N1 H1N O1 0.872(16) 1.976(16) 2.840(2) 171(2) 2_655
